data_1505866
loop_
_publ_author_name
'Feng, Xinliang'
'Wu, Jishan'
'Enkelmann, Volk'
'M\"ullen, Klaus'

_publ_section_title
;
 Hexa-peri-hexabenzocoronenes by efficient oxidative cyclodehydrogenation:
 the role of the oligophenylene precursors.
;
_journal_issue 6
_journal_name_full 'Organic letters'
_journal_page_first 1145
_journal_page_last 1148
_journal_paper_doi 10.1021/ol053043z
_journal_volume 8
_journal_year 2006
_chemical_formula_moiety 'C57 H48 Si3'
_chemical_formula_sum 'C57 H48 Si3'
_chemical_formula_weight 817.27
_space_group_IT_number 14
_symmetry_cell_setting monoclinic
_symmetry_space_group_name_Hall '-P 2yn'
_symmetry_space_group_name_H-M 'P 1 21/n 1'
_atom_sites_solution_hydrogens geom
_atom_sites_solution_primary direct
_audit_creation_date 05-10-05
_audit_creation_method CRYSTALS_ver_12.39
_cell_angle_alpha 90
_cell_angle_beta 114.5897(13)
_cell_angle_gamma 90
_cell_formula_units_Z 4
_cell_length_a 13.9598(5)
_cell_length_b 25.6067(8)
_cell_length_c 14.3176(5)
_cell_measurement_reflns_used 0
_cell_measurement_temperature 120
_cell_measurement_theta_max 0
_cell_measurement_theta_min 0
_cell_volume 4653.9(3)
_computing_cell_refinement 'Denzo/Scalepack (Otwinowski & Minor, 1996)'
_computing_data_collection 'COLLECT (Nonius BV, 1997)'
_computing_data_reduction 'Denzo/Scalepack (Otwinowski & Minor, 1996)'
_computing_molecular_graphics 'CAMERON (Watkin et al 1996)'
_computing_publication_material 'CRYSTALS (Betteridge et al 2003)'
_computing_structure_refinement 'CRYSTALS (Betteridge et al 2003)'
_computing_structure_solution 'SHELXS 86 (Sheldrick, 1986)'
_diffrn_ambient_temperature 120
_diffrn_measured_fraction_theta_full 0.732
_diffrn_measured_fraction_theta_max 0.692
_diffrn_measurement_device_type 'Nonius Kappa CCD'
_diffrn_measurement_method '\f & \w scans'
_diffrn_radiation_monochromator graphite
_diffrn_radiation_type 'Mo K\a'
_diffrn_radiation_wavelength 0.71073
_diffrn_reflns_av_R_equivalents 0.087
_diffrn_reflns_limit_h_max 16
_diffrn_reflns_limit_h_min -18
_diffrn_reflns_limit_k_max 33
_diffrn_reflns_limit_k_min 0
_diffrn_reflns_limit_l_max 18
_diffrn_reflns_limit_l_min 0
_diffrn_reflns_number 54629
_diffrn_reflns_theta_full 25.024
_diffrn_reflns_theta_max 27.499
_diffrn_reflns_theta_min 4.147
_diffrn_standards_number 0
_exptl_absorpt_coefficient_mu 0.139
_exptl_absorpt_correction_T_max 0.98
_exptl_absorpt_correction_T_min 0.82
_exptl_absorpt_correction_type multi-scan
_exptl_absorpt_process_details 'SORTAV (Blessing)'
_exptl_crystal_colour orange
_exptl_crystal_density_diffrn 1.166
_exptl_crystal_description plate
_exptl_crystal_F_000 1728
_exptl_crystal_size_max 0.48
_exptl_crystal_size_mid 0.27
_exptl_crystal_size_min 0.12
_refine_diff_density_max 0.34
_refine_diff_density_min -0.25
_refine_ls_extinction_method None
_refine_ls_goodness_of_fit_ref 1.0310
_refine_ls_hydrogen_treatment constr
_refine_ls_matrix_type full
_refine_ls_number_parameters 541
_refine_ls_number_reflns 3661
_refine_ls_number_restraints 0
_refine_ls_R_factor_all 0.0629
_refine_ls_R_factor_gt 0.0571
_refine_ls_shift/su_max 0.003007
_refine_ls_structure_factor_coef F
_refine_ls_weighting_details
;
 Method, part 1, Chebychev polynomial, (Watkin, 1994, Prince, 1982) 
 [weight] = 1.0/[A~0~*T~0~(x)+A~1~*T~1~(x) ... +A~n-1~]*T~n-1~(x)] 
 where A~i~ are the Chebychev coefficients listed below and x= Fcalc/Fmax 
 Method = Robust Weighting (Prince, 1982) 
 W = [weight] * [1-(deltaF/6*sigmaF)^2^]^2^ 
 A~i~ are: 
 2.22 2.28 1.19 
;
_refine_ls_weighting_scheme calc
_refine_ls_wR_factor_all 0.0725
_refine_ls_wR_factor_gt 0.0671
_refine_ls_wR_factor_ref 0.0671
_reflns_limit_h_max 16
_reflns_limit_h_min -18
_reflns_limit_k_max 33
_reflns_limit_k_min 0
_reflns_limit_l_max 18
_reflns_limit_l_min 0
_reflns_number_gt 3661
_reflns_number_total 10366
_reflns_threshold_expression I>2.50u(I)
_oxford_diffrn_Wilson_B_factor 0.00
_oxford_diffrn_Wilson_scale 0.00
_oxford_refine_ls_scale 0.7709(18)
_oxford_structure_analysis_title 'Feng1 120K 04-05'
_cod_data_source_file ol053043zsi20051215_054835.cif
_cod_data_source_block CRYSTALS_cif
_cod_depositor_comments
;
The following automatic conversions were performed:

'_symmetry_cell_setting' value 'Monoclinic' changed to 'monoclinic'
according to /home/saulius/struct/CIF-dictionaries/cif_core.dic
dictionary named 'cif_core.dic' version 2.4.1 from 2010-06-29.

Automatic conversion script
Id: cif_fix_values 1715 2011-07-08 13:25:40Z adriana 
;
_cod_original_sg_symbol_H-M 'P 1 21/n 1 '
_cod_database_code 1505866

loop_
_symmetry_equiv_pos_as_xyz
x,y,z
-x,-y,-z
-x+1/2,y+1/2,-z+1/2
x+1/2,-y+1/2,z+1/2

loop_
_atom_site_label
_atom_site_type_symbol
_atom_site_fract_x
_atom_site_fract_y
_atom_site_fract_z
_atom_site_U_iso_or_equiv
_atom_site_occupancy
_atom_site_adp_type
_atom_site_refinement_flags_posn
Si1 Si 0.20510(10) 0.20771(5) 0.46836(11) 0.0687 1.0000 Uani .
Si2 Si -0.38417(15) 0.16407(8) 0.65661(16) 0.1007 1.0000 Uani .
Si3 Si 0.40032(10) -0.28616(5) 0.69361(10) 0.0639 1.0000 Uani .
C1 C 0.3016(2) -0.05238(12) 0.9542(3) 0.0371 1.0000 Uani .
C3 C 0.2436(2) 0.00133(13) 1.0623(3) 0.0379 1.0000 Uani .
C4 C 0.1499(2) 0.01394(13) 0.9761(3) 0.0393 1.0000 Uani .
C5 C 0.1293(2) -0.00987(12) 0.8803(3) 0.0377 1.0000 Uani .
C6 C 0.1999(2) -0.04697(12) 0.8703(2) 0.0336 1.0000 Uani .
C7 C 0.3905(2) -0.07917(12) 0.9459(2) 0.0343 1.0000 Uani .
C12 C 0.4283(2) -0.06481(13) 0.8700(3) 0.0392 1.0000 Uani .
C13 C 0.3830(2) -0.02012(13) 0.7994(3) 0.0398 1.0000 Uani .
C16 C 0.2992(3) 0.06210(14) 0.6591(3) 0.0444 1.0000 Uani .
C19 C 0.2585(3) 0.10583(16) 0.5904(3) 0.0574 1.0000 Uani .
C20 C 0.2291(3) 0.14491(18) 0.5378(3) 0.0621 1.0000 Uani .
C21 C 0.2637(2) 0.02167(12) 1.1653(2) 0.0361 1.0000 Uani .
C26 C 0.1903(3) 0.05540(13) 1.1755(3) 0.0419 1.0000 Uani .
C27 C 0.0950(3) 0.06974(13) 1.0855(3) 0.0413 1.0000 Uani .
C30 C -0.0880(3) 0.09952(16) 0.9147(3) 0.0551 1.0000 Uani .
C31 C -0.0167(3) 0.06584(14) 0.9001(3) 0.0435 1.0000 Uani .
C32 C 0.0758(2) 0.05016(12) 0.9864(3) 0.0361 1.0000 Uani .
C33 C -0.1831(6) 0.1200(3) 0.8317(6) 0.1045 1.0000 Uani .
C34 C -0.2628(6) 0.1378(3) 0.7640(6) 0.1237 1.0000 Uani .
C35 C 0.0356(2) 0.00623(12) 0.7891(3) 0.0375 1.0000 Uani .
C36 C -0.0316(3) 0.04593(14) 0.7992(3) 0.0463 1.0000 Uani .
C40 C 0.0189(3) -0.01568(13) 0.6935(3) 0.0418 1.0000 Uani .
C41 C 0.0802(3) -0.05976(14) 0.6855(3) 0.0444 1.0000 Uani .
C42 C 0.1669(3) -0.07707(14) 0.7743(3) 0.0446 1.0000 Uani .
C44 C 0.1939(3) -0.14927(14) 0.6793(3) 0.0480 1.0000 Uani .
C47 C 0.2517(3) -0.19479(16) 0.6771(3) 0.0552 1.0000 Uani .
C48 C 0.3074(3) -0.23129(17) 0.6819(3) 0.0567 1.0000 Uani .
C2 C 0.3164(3) -0.02907(13) 1.0456(3) 0.0414 1.0000 Uani .
C8 C 0.4407(3) -0.12054(13) 1.0126(3) 0.0464 1.0000 Uani .
C9 C 0.5231(3) -0.14803(16) 1.0050(3) 0.0584 1.0000 Uani .
C10 C 0.5576(3) -0.13515(17) 0.9316(3) 0.0621 1.0000 Uani .
C11 C 0.5105(3) -0.09297(15) 0.8648(3) 0.0548 1.0000 Uani .
C14 C 0.3660(2) 0.02831(13) 0.8315(3) 0.0414 1.0000 Uani .
C15 C 0.3238(3) 0.06896(15) 0.7639(3) 0.0480 1.0000 Uani .
C17 C 0.3155(3) 0.01352(14) 0.6257(3) 0.0485 1.0000 Uani .
C18 C 0.3568(2) -0.02692(13) 0.6939(2) 0.0380 1.0000 Uani .
C22 C 0.3558(3) 0.00764(14) 1.2511(3) 0.0486 1.0000 Uani .
C23 C 0.3730(3) 0.02585(16) 1.3480(3) 0.0562 1.0000 Uani .
C24 C 0.3007(3) 0.05975(15) 1.3581(3) 0.0531 1.0000 Uani .
C25 C 0.2094(3) 0.07386(14) 1.2761(3) 0.0489 1.0000 Uani .
C28 C 0.0217(3) 0.10590(13) 1.0963(3) 0.0468 1.0000 Uani .
C29 C -0.0678(3) 0.11955(15) 1.0119(3) 0.0523 1.0000 Uani .
C37 C -0.1103(3) 0.06657(16) 0.7062(3) 0.0542 1.0000 Uani .
C38 C -0.1211(3) 0.04574(17) 0.6128(4) 0.0618 1.0000 Uani .
C39 C -0.0616(3) 0.00529(15) 0.6044(3) 0.0517 1.0000 Uani .
C43 C 0.2189(3) -0.12281(13) 0.7699(3) 0.0430 1.0000 Uani .
C45 C 0.1117(3) -0.13009(17) 0.5898(3) 0.0619 1.0000 Uani .
C46 C 0.0576(3) -0.08787(17) 0.5946(3) 0.0592 1.0000 Uani .
H21 H 0.3825 -0.0349 1.1018 0.0347 1.0000 Uiso R
H81 H 0.4169 -0.1305 1.0633 0.0515 1.0000 Uiso R
H91 H 0.5570 -0.1757 1.0512 0.0732 1.0000 Uiso R
H101 H 0.6121 -0.1551 0.9254 0.0600 1.0000 Uiso R
H111 H 0.5359 -0.0841 0.8147 0.0466 1.0000 Uiso R
H141 H 0.3836 0.0329 0.9026 0.0386 1.0000 Uiso R
H151 H 0.3100 0.1015 0.7877 0.0512 1.0000 Uiso R
H171 H 0.2982 0.0086 0.5547 0.0510 1.0000 Uiso R
H181 H 0.3684 -0.0598 0.6697 0.0473 1.0000 Uiso R
H221 H 0.4049 -0.0155 1.2430 0.0566 1.0000 Uiso R
H231 H 0.4331 0.0156 1.4074 0.0610 1.0000 Uiso R
H241 H 0.3157 0.0746 1.4235 0.0643 1.0000 Uiso R
H251 H 0.1582 0.0954 1.2846 0.0619 1.0000 Uiso R
H281 H 0.0348 0.1197 1.1621 0.0520 1.0000 Uiso R
H291 H -0.1172 0.1430 1.0190 0.0529 1.0000 Uiso R
H371 H -0.1565 0.0931 0.7091 0.0516 1.0000 Uiso R
H381 H -0.1704 0.0612 0.5512 0.0728 1.0000 Uiso R
H391 H -0.0741 -0.0089 0.5391 0.0502 1.0000 Uiso R
H431 H 0.2746 -0.1359 0.8301 0.0352 1.0000 Uiso R
H451 H 0.0965 -0.1473 0.5264 0.0665 1.0000 Uiso R
H461 H -0.0002 -0.0769 0.5338 0.0637 1.0000 Uiso R
C49 C 0.2929(4) 0.2129(2) 0.4026(4) 0.0933 1.0000 Uani .
H491 H 0.2807 0.2452 0.3670 0.1013 1.0000 Uiso R
H492 H 0.3635 0.2117 0.4531 0.1013 1.0000 Uiso R
H493 H 0.2813 0.1850 0.3554 0.1013 1.0000 Uiso R
C50 C 0.2451(5) 0.2596(3) 0.5628(5) 0.1201 1.0000 Uani .
H501 H 0.2336 0.2924 0.5288 0.1410 1.0000 Uiso R
H502 H 0.3178 0.2559 0.6067 0.1410 1.0000 Uiso R
H503 H 0.2049 0.2577 0.6024 0.1410 1.0000 Uiso R
C51 C 0.0676(6) 0.2121(3) 0.3735(6) 0.1490 1.0000 Uani .
H511 H 0.0223 0.2087 0.4075 0.1528 1.0000 Uiso R
H512 H 0.0569 0.2452 0.3407 0.1528 1.0000 Uiso R
H513 H 0.0524 0.1853 0.3234 0.1528 1.0000 Uiso R
C52 C -0.4067(10) 0.1334(5) 0.5391(10) 0.2626 1.0000 Uani .
H521 H -0.4172 0.0968 0.5411 0.2927 1.0000 Uiso R
H522 H -0.4656 0.1484 0.4845 0.2927 1.0000 Uiso R
H523 H -0.3449 0.1396 0.5286 0.2927 1.0000 Uiso R
C53 C -0.3664(6) 0.2343(3) 0.6288(5) 0.1253 1.0000 Uani .
H531 H -0.3572 0.2563 0.6853 0.1429 1.0000 Uiso R
H532 H -0.4268 0.2452 0.5702 0.1429 1.0000 Uiso R
H533 H -0.3060 0.2364 0.6143 0.1429 1.0000 Uiso R
C54 C -0.4784(9) 0.1560(4) 0.6990(8) 0.2046 1.0000 Uani .
H541 H -0.4829 0.1201 0.7138 0.1965 1.0000 Uiso R
H542 H -0.4630 0.1761 0.7593 0.1965 1.0000 Uiso R
H543 H -0.5437 0.1671 0.6468 0.1965 1.0000 Uiso R
C55 C 0.3357(5) -0.3330(3) 0.5925(5) 0.1154 1.0000 Uani .
H551 H 0.3177 -0.3165 0.5280 0.1456 1.0000 Uiso R
H552 H 0.3811 -0.3617 0.5988 0.1456 1.0000 Uiso R
H553 H 0.2735 -0.3451 0.5971 0.1456 1.0000 Uiso R
C56 C 0.5193(5) -0.2587(3) 0.6895(6) 0.1255 1.0000 Uani .
H561 H 0.5503 -0.2349 0.7449 0.1362 1.0000 Uiso R
H562 H 0.5681 -0.2858 0.6954 0.1362 1.0000 Uiso R
H563 H 0.5011 -0.2409 0.6263 0.1362 1.0000 Uiso R
C57 C 0.4351(6) -0.3172(3) 0.8171(5) 0.1318 1.0000 Uani .
H571 H 0.4698 -0.2924 0.8700 0.1393 1.0000 Uiso R
H572 H 0.4807 -0.3458 0.8241 0.1393 1.0000 Uiso R
H573 H 0.3731 -0.3292 0.8224 0.1393 1.0000 Uiso R

loop_
_atom_site_aniso_label
_atom_site_aniso_U_11
_atom_site_aniso_U_22
_atom_site_aniso_U_33
_atom_site_aniso_U_23
_atom_site_aniso_U_13
_atom_site_aniso_U_12
Si1 0.0685(7) 0.0688(8) 0.0685(8) 0.0010(7) 0.0282(7) 0.0007(7)
Si2 0.0972(11) 0.0949(12) 0.1027(13) -0.0040(11) 0.0345(10) 0.0022(10)
Si3 0.0632(6) 0.0648(8) 0.0638(8) 0.0000(6) 0.0264(6) 0.0001(6)
C1 0.0359(15) 0.0390(16) 0.0371(19) -0.0007(14) 0.0157(14) -0.0006(14)
C3 0.0374(15) 0.0378(16) 0.0367(19) -0.0015(14) 0.0135(14) 0.0022(14)
C4 0.0389(15) 0.0401(17) 0.0370(19) 0.0009(14) 0.0140(14) -0.0012(14)
C5 0.0379(15) 0.0364(15) 0.0374(19) -0.0003(14) 0.0144(14) -0.0023(13)
C6 0.0327(13) 0.0343(15) 0.0329(17) -0.0002(13) 0.0127(13) -0.0004(13)
C7 0.0351(14) 0.0326(14) 0.0343(17) -0.0019(13) 0.0136(13) -0.0027(12)
C12 0.0369(15) 0.0406(16) 0.0400(19) 0.0017(15) 0.0160(14) 0.0007(14)
C13 0.0384(15) 0.0419(17) 0.038(2) -0.0016(15) 0.0148(14) -0.0025(14)
C16 0.0464(18) 0.0426(17) 0.042(2) -0.0004(16) 0.0167(16) -0.0015(15)
C19 0.059(2) 0.054(2) 0.059(3) 0.000(2) 0.024(2) 0.0000(19)
C20 0.064(2) 0.062(3) 0.058(3) 0.000(2) 0.023(2) 0.000(2)
C21 0.0370(14) 0.0369(15) 0.0337(19) -0.0005(14) 0.0140(13) -0.0012(13)
C26 0.0414(16) 0.0423(17) 0.042(2) 0.0014(16) 0.0168(15) -0.0027(15)
C27 0.0426(16) 0.0424(17) 0.040(2) 0.0004(15) 0.0186(15) 0.0003(15)
C30 0.0507(19) 0.057(2) 0.057(3) 0.001(2) 0.0211(19) -0.0003(19)
C31 0.0421(16) 0.0453(18) 0.042(2) 0.0015(16) 0.0166(15) -0.0015(15)
C32 0.0366(14) 0.0364(15) 0.0364(19) -0.0008(14) 0.0165(14) -0.0005(13)
C33 0.103(5) 0.100(5) 0.111(5) -0.002(4) 0.045(4) -0.001(4)
C34 0.113(5) 0.129(6) 0.120(6) 0.005(5) 0.039(5) 0.001(5)
C35 0.0376(15) 0.0354(15) 0.0375(19) 0.0025(14) 0.0138(14) -0.0019(13)
C36 0.0442(17) 0.0486(19) 0.044(2) 0.0003(17) 0.0162(16) -0.0003(16)
C40 0.0409(16) 0.0417(18) 0.044(2) 0.0014(16) 0.0193(16) 0.0005(14)
C41 0.0435(17) 0.0452(18) 0.044(2) 0.0005(16) 0.0179(16) -0.0017(15)
C42 0.0442(17) 0.0462(18) 0.042(2) 0.0028(17) 0.0172(16) -0.0016(15)
C44 0.0479(18) 0.048(2) 0.048(2) -0.0011(17) 0.0206(17) -0.0022(17)
C47 0.056(2) 0.058(2) 0.049(2) -0.0011(19) 0.0195(18) -0.0027(19)
C48 0.057(2) 0.056(2) 0.056(3) -0.001(2) 0.0223(19) 0.0017(19)
C2 0.0410(15) 0.0437(17) 0.0379(19) -0.0027(15) 0.0149(14) -0.0039(15)
C8 0.0472(18) 0.0450(19) 0.046(2) 0.0012(17) 0.0182(16) -0.0003(16)
C9 0.057(2) 0.056(2) 0.061(3) 0.002(2) 0.023(2) 0.0011(19)
C10 0.060(2) 0.061(2) 0.063(3) -0.002(2) 0.024(2) 0.000(2)
C11 0.054(2) 0.053(2) 0.056(2) -0.0004(19) 0.0215(19) -0.0007(18)
C14 0.0419(16) 0.0438(17) 0.0381(19) 0.0003(15) 0.0162(15) -0.0012(15)
C15 0.0491(19) 0.0469(19) 0.050(2) -0.0028(17) 0.0221(17) 0.0003(16)
C17 0.050(2) 0.0469(19) 0.048(2) -0.0025(17) 0.0207(17) -0.0017(16)
C18 0.0372(15) 0.0383(16) 0.0380(19) -0.0002(15) 0.0152(14) 0.0013(14)
C22 0.0504(19) 0.050(2) 0.044(2) 0.0003(17) 0.0189(17) -0.0011(17)
C23 0.055(2) 0.059(2) 0.053(2) -0.003(2) 0.0210(19) -0.001(2)
C24 0.053(2) 0.055(2) 0.051(2) -0.0018(19) 0.0221(19) -0.0041(18)
C25 0.0476(18) 0.049(2) 0.050(2) 0.0015(18) 0.0198(17) 0.0003(17)
C28 0.0502(18) 0.0451(19) 0.044(2) 0.0020(16) 0.0188(16) -0.0004(16)
C29 0.052(2) 0.053(2) 0.052(2) 0.0005(19) 0.0216(18) -0.0003(18)
C37 0.055(2) 0.055(2) 0.051(2) -0.0017(19) 0.0199(18) -0.0019(19)
C38 0.061(2) 0.060(2) 0.063(3) 0.000(2) 0.024(2) 0.000(2)
C39 0.051(2) 0.054(2) 0.051(2) 0.0033(18) 0.0215(18) 0.0007(18)
C43 0.0441(16) 0.0420(17) 0.042(2) -0.0026(16) 0.0171(15) 0.0000(15)
C45 0.064(2) 0.059(2) 0.062(3) 0.002(2) 0.025(2) -0.001(2)
C46 0.059(2) 0.061(2) 0.055(3) -0.002(2) 0.021(2) -0.002(2)
C49 0.095(4) 0.090(4) 0.093(4) 0.001(3) 0.037(3) -0.005(3)
C50 0.127(5) 0.109(5) 0.125(5) 0.002(4) 0.054(4) 0.004(4)
C51 0.147(7) 0.146(7) 0.157(7) 0.000(6) 0.066(6) -0.003(5)
C52 0.246(14) 0.259(14) 0.261(14) -0.009(12) 0.084(12) 0.026(12)
C53 0.128(5) 0.119(5) 0.121(6) 0.001(5) 0.045(4) 0.002(4)
C54 0.216(11) 0.198(11) 0.200(10) 0.015(8) 0.087(9) 0.020(9)
C55 0.108(5) 0.124(5) 0.119(5) -0.011(4) 0.052(4) 0.008(4)
C56 0.120(5) 0.129(6) 0.128(6) 0.003(5) 0.052(4) -0.003(4)
C57 0.129(6) 0.132(6) 0.140(6) 0.013(5) 0.062(5) 0.011(5)

loop_
_atom_type_symbol
_atom_type_scat_dispersion_real
_atom_type_scat_dispersion_imag
_atom_type_scat_Cromer_Mann_a1
_atom_type_scat_Cromer_Mann_b1
_atom_type_scat_Cromer_Mann_a2
_atom_type_scat_Cromer_Mann_b2
_atom_type_scat_Cromer_Mann_a3
_atom_type_scat_Cromer_Mann_b3
_atom_type_scat_Cromer_Mann_a4
_atom_type_scat_Cromer_Mann_b4
_atom_type_scat_Cromer_Mann_c
_atom_type_scat_source
C 0.0033 0.0016 2.3100 20.8439 1.0200 10.2075 1.5886 0.5687 0.8650 51.6512 0.2156 'International Tables Vol C 4.2.6.8 and 6.1.1.4'
H 0.0000 0.0000 0.4930 10.5109 0.3229 26.1257 0.1402 3.1424 0.0408 57.7998 0.0030 'International Tables Vol C 4.2.6.8 and 6.1.1.4'
Si 0.0817 0.0704 6.2915 2.4386 3.0353 32.3337 1.9891 0.6785 1.5410 81.6937 1.1407 'International Tables Vol C 4.2.6.8 and 6.1.1.4'

loop_
_geom_angle_atom_site_label_1
_geom_angle_atom_site_label_2
_geom_angle_atom_site_label_3
_geom_angle
_geom_angle_publ_flag
C20 Si1 C49 109.2(2) yes
C20 Si1 C50 107.9(3) yes
C49 Si1 C50 105.4(3) yes
C20 Si1 C51 110.6(3) yes
C49 Si1 C51 109.4(3) yes
C50 Si1 C51 114.2(3) yes
C34 Si2 C52 111.3(5) yes
C34 Si2 C53 111.3(3) yes
C52 Si2 C53 102.2(5) yes
C34 Si2 C54 103.7(4) yes
C52 Si2 C54 115.8(6) yes
C53 Si2 C54 112.8(4) yes
C48 Si3 C55 109.3(2) yes
C48 Si3 C56 108.3(3) yes
C55 Si3 C56 112.8(3) yes
C48 Si3 C57 108.1(3) yes
C55 Si3 C57 109.5(3) yes
C56 Si3 C57 108.8(3) yes
C6 C1 C7 123.6(3) yes
C6 C1 C2 117.4(3) yes
C7 C1 C2 118.9(3) yes
C4 C3 C21 120.9(3) yes
C4 C3 C2 117.3(3) yes
C21 C3 C2 121.7(3) yes
C3 C4 C5 119.2(3) yes
C3 C4 C32 120.1(3) yes
C5 C4 C32 120.7(3) yes
C4 C5 C6 121.1(3) yes
C4 C5 C35 119.0(3) yes
C6 C5 C35 119.8(3) yes
C1 C6 C5 117.8(3) yes
C1 C6 C42 123.2(3) yes
C5 C6 C42 118.9(3) yes
C1 C7 C12 122.0(3) yes
C1 C7 C8 119.9(3) yes
C12 C7 C8 118.0(3) yes
C7 C12 C13 121.7(3) yes
C7 C12 C11 118.8(3) yes
C13 C12 C11 119.5(3) yes
C12 C13 C14 123.4(3) yes
C12 C13 C18 118.9(3) yes
C14 C13 C18 117.7(3) yes
C19 C16 C15 118.9(3) yes
C19 C16 C17 122.4(3) yes
C15 C16 C17 118.7(3) yes
C16 C19 C20 175.5(4) yes
Si1 C20 C19 171.4(4) yes
C3 C21 C26 118.8(3) yes
C3 C21 C22 120.5(3) yes
C26 C21 C22 120.7(3) yes
C21 C26 C27 120.2(3) yes
C21 C26 C25 118.2(3) yes
C27 C26 C25 121.6(3) yes
C26 C27 C32 121.1(3) yes
C26 C27 C28 119.7(3) yes
C32 C27 C28 119.2(3) yes
C31 C30 C33 124.2(4) yes
C31 C30 C29 121.0(4) yes
C33 C30 C29 114.6(4) yes
C30 C31 C32 119.3(3) yes
C30 C31 C36 123.1(3) yes
C32 C31 C36 117.6(3) yes
C4 C32 C31 121.5(3) yes
C4 C32 C27 118.9(3) yes
C31 C32 C27 119.6(3) yes
C30 C33 C34 178.6(7) yes
Si2 C34 C33 178.1(7) yes
C5 C35 C36 119.2(3) yes
C5 C35 C40 118.5(3) yes
C36 C35 C40 122.2(3) yes
C31 C36 C35 121.2(3) yes
C31 C36 C37 122.0(3) yes
C35 C36 C37 116.8(3) yes
C35 C40 C41 121.6(3) yes
C35 C40 C39 118.4(3) yes
C41 C40 C39 120.0(3) yes
C40 C41 C42 119.1(3) yes
C40 C41 C46 124.0(3) yes
C42 C41 C46 116.8(3) yes
C6 C42 C41 119.6(3) yes
C6 C42 C43 121.0(3) yes
C41 C42 C43 119.4(3) yes
C47 C44 C43 120.0(3) yes
C47 C44 C45 121.3(4) yes
C43 C44 C45 118.6(4) yes
C44 C47 C48 174.5(4) yes
Si3 C48 C47 177.0(4) yes
C3 C2 C1 125.6(3) yes
C3 C2 H21 117.848 no
C1 C2 H21 116.565 no
C7 C8 C9 121.6(4) yes
C7 C8 H81 119.166 no
C9 C8 H81 119.176 no
C8 C9 C10 120.4(4) yes
C8 C9 H91 120.750 no
C10 C9 H91 118.882 no
C9 C10 C11 119.5(4) yes
C9 C10 H101 119.596 no
C11 C10 H101 120.899 no
C10 C11 C12 121.7(4) yes
C10 C11 H111 118.628 no
C12 C11 H111 119.690 no
C13 C14 C15 121.9(3) yes
C13 C14 H141 117.818 no
C15 C14 H141 120.278 no
C16 C15 C14 120.0(3) yes
C16 C15 H151 119.879 no
C14 C15 H151 120.076 no
C16 C17 C18 120.7(4) yes
C16 C17 H171 118.918 no
C18 C17 H171 120.356 no
C13 C18 C17 120.9(3) yes
C13 C18 H181 119.460 no
C17 C18 H181 119.626 no
C21 C22 C23 120.2(4) yes
C21 C22 H221 119.740 no
C23 C22 H221 119.975 no
C22 C23 C24 119.0(4) yes
C22 C23 H231 121.567 no
C24 C23 H231 119.421 no
C23 C24 C25 122.3(4) yes
C23 C24 H241 118.894 no
C25 C24 H241 118.793 no
C26 C25 C24 119.4(4) yes
C26 C25 H251 118.997 no
C24 C25 H251 121.608 no
C27 C28 C29 119.8(4) yes
C27 C28 H281 119.752 no
C29 C28 H281 120.413 no
C30 C29 C28 121.0(4) yes
C30 C29 H291 118.860 no
C28 C29 H291 120.102 no
C36 C37 C38 119.3(4) yes
C36 C37 H371 119.766 no
C38 C37 H371 120.904 no
C37 C38 C39 123.4(4) yes
C37 C38 H381 118.741 no
C39 C38 H381 117.833 no
C40 C39 C38 119.7(4) yes
C40 C39 H391 119.783 no
C38 C39 H391 120.490 no
C42 C43 C44 121.7(3) yes
C42 C43 H431 120.051 no
C44 C43 H431 118.243 no
C44 C45 C46 120.0(4) yes
C44 C45 H451 118.796 no
C46 C45 H451 121.229 no
C41 C46 C45 123.3(4) yes
C41 C46 H461 118.341 no
C45 C46 H461 118.387 no
Si1 C49 H491 109.255 no
Si1 C49 H492 108.127 no
H491 C49 H492 109.476 no
Si1 C49 H493 111.005 no
H491 C49 H493 109.477 no
H492 C49 H493 109.475 no
Si1 C50 H501 109.367 no
Si1 C50 H502 109.530 no
H501 C50 H502 109.476 no
Si1 C50 H503 109.502 no
H501 C50 H503 109.476 no
H502 C50 H503 109.476 no
Si1 C51 H511 109.192 no
Si1 C51 H512 108.675 no
H511 C51 H512 109.476 no
Si1 C51 H513 110.526 no
H511 C51 H513 109.475 no
H512 C51 H513 109.477 no
Si2 C52 H521 112.298 no
Si2 C52 H522 110.748 no
H521 C52 H522 109.475 no
Si2 C52 H523 105.267 no
H521 C52 H523 109.475 no
H522 C52 H523 109.476 no
Si2 C53 H531 111.683 no
Si2 C53 H532 108.762 no
H531 C53 H532 109.475 no
Si2 C53 H533 107.932 no
H531 C53 H533 109.475 no
H532 C53 H533 109.476 no
Si2 C54 H541 109.490 no
Si2 C54 H542 110.320 no
H541 C54 H542 109.475 no
Si2 C54 H543 108.585 no
H541 C54 H543 109.476 no
H542 C54 H543 109.476 no
Si3 C55 H551 108.974 no
Si3 C55 H552 110.297 no
H551 C55 H552 109.476 no
Si3 C55 H553 109.126 no
H551 C55 H553 109.476 no
H552 C55 H553 109.476 no
Si3 C56 H561 108.985 no
Si3 C56 H562 110.162 no
H561 C56 H562 109.476 no
Si3 C56 H563 109.251 no
H561 C56 H563 109.476 no
H562 C56 H563 109.477 no
Si3 C57 H571 109.038 no
Si3 C57 H572 109.647 no
H571 C57 H572 109.475 no
Si3 C57 H573 109.714 no
H571 C57 H573 109.476 no
H572 C57 H573 109.476 no

loop_
_geom_bond_atom_site_label_1
_geom_bond_atom_site_label_2
_geom_bond_distance
_geom_bond_publ_flag
Si1 C20 1.846(5) yes
Si1 C49 1.834(6) yes
Si1 C50 1.810(7) yes
Si1 C51 1.837(8) yes
Si2 C34 1.876(8) yes
Si2 C52 1.762(13) yes
Si2 C53 1.881(7) yes
Si2 C54 1.676(10) yes
Si3 C48 1.872(4) yes
Si3 C55 1.806(6) yes
Si3 C56 1.827(7) yes
Si3 C57 1.811(7) yes
C1 C6 1.435(4) yes
C1 C7 1.465(4) yes
C1 C2 1.373(5) yes
C3 C4 1.413(4) yes
C3 C21 1.476(5) yes
C3 C2 1.378(4) yes
C4 C5 1.418(5) yes
C4 C32 1.442(4) yes
C5 C6 1.419(4) yes
C5 C35 1.472(4) yes
C6 C42 1.472(5) yes
C7 C12 1.439(4) yes
C7 C8 1.403(4) yes
C12 C13 1.483(4) yes
C12 C11 1.383(5) yes
C13 C14 1.378(4) yes
C13 C18 1.409(4) yes
C16 C19 1.442(5) yes
C16 C15 1.403(5) yes
C16 C17 1.386(5) yes
C19 C20 1.217(5) yes
C21 C26 1.393(4) yes
C21 C22 1.406(5) yes
C26 C27 1.462(5) yes
C26 C25 1.433(5) yes
C27 C32 1.421(4) yes
C27 C28 1.436(5) yes
C30 C31 1.397(5) yes
C30 C33 1.462(8) yes
C30 C29 1.397(5) yes
C31 C32 1.424(4) yes
C31 C36 1.462(5) yes
C33 C34 1.219(8) yes
C35 C36 1.431(5) yes
C35 C40 1.406(5) yes
C36 C37 1.429(5) yes
C40 C41 1.449(5) yes
C40 C39 1.408(5) yes
C41 C42 1.413(5) yes
C41 C46 1.404(5) yes
C42 C43 1.393(5) yes
C44 C47 1.426(5) yes
C44 C43 1.373(5) yes
C44 C45 1.406(5) yes
C47 C48 1.199(5) yes
C2 H21 0.950 no
C8 C9 1.391(5) yes
C8 H81 0.950 no
C9 C10 1.366(6) yes
C9 H91 0.950 no
C10 C11 1.411(5) yes
C10 H101 0.950 no
C11 H111 0.950 no
C14 C15 1.376(5) yes
C14 H141 0.950 no
C15 H151 0.950 no
C17 C18 1.375(5) yes
C17 H171 0.950 no
C18 H181 0.950 no
C22 C23 1.386(5) yes
C22 H221 0.950 no
C23 C24 1.383(5) yes
C23 H231 0.950 no
C24 C25 1.373(5) yes
C24 H241 0.950 no
C25 H251 0.950 no
C28 C29 1.374(5) yes
C28 H281 0.950 no
C29 H291 0.950 no
C37 C38 1.389(6) yes
C37 H371 0.950 no
C38 C39 1.364(5) yes
C38 H381 0.950 no
C39 H391 0.950 no
C43 H431 0.950 no
C45 C46 1.337(6) yes
C45 H451 0.950 no
C46 H461 0.950 no
C49 H491 0.950 no
C49 H492 0.950 no
C49 H493 0.950 no
C50 H501 0.950 no
C50 H502 0.950 no
C50 H503 0.950 no
C51 H511 0.950 no
C51 H512 0.950 no
C51 H513 0.950 no
C52 H521 0.950 no
C52 H522 0.950 no
C52 H523 0.950 no
C53 H531 0.950 no
C53 H532 0.950 no
C53 H533 0.950 no
C54 H541 0.950 no
C54 H542 0.950 no
C54 H543 0.950 no
C55 H551 0.950 no
C55 H552 0.950 no
C55 H553 0.950 no
C56 H561 0.950 no
C56 H562 0.950 no
C56 H563 0.950 no
C57 H571 0.950 no
C57 H572 0.950 no
C57 H573 0.950 no

loop_
_cod_related_entry_id
_cod_related_entry_code
_cod_related_entry_database
1 21156863 ChemSpider
